data_4518815
loop_
_publ_author_name
'Salmeia, Khalifah A.'
'Dolabella, Simone'
'Parida, Dambarudhar'
'Frankcombe, Terry J.'
'Afaneh, Akef T.'
'Cordova, Kyle E.'
'Al-Maythalony, Bassem'
'Zhao, Shanyu'
'Civioc, Romain'
'Marashdeh, Ali'
'Spingler, Bernhard'
'Frison, Ruggero'
'Neels, Antonia'

_publ_section_title
;
 Robust Barium Phosphonate Metal--Organic Frameworks Synthesized under
 Aqueous Conditions
;
_journal_name_full 'ACS Materials Letters'
_journal_page_first 1010
_journal_page_last 1015
_journal_paper_doi 10.1021/acsmaterialslett.1c00275
_journal_year 2021
_chemical_formula_moiety 'C10 H28 Ba2 N8 O20 P4, 4(H2 O)'
_chemical_formula_sum 'C10 H36 Ba2 N8 O24 P4'
_chemical_formula_weight 1051.03
_chemical_name_systematic C10H36Ba2N8O24P4
_space_group_crystal_system triclinic
_space_group_IT_number 2
_space_group_name_Hall '-P 1'
_space_group_name_H-M_alt 'P -1'
_atom_sites_solution_hydrogens mixed
_atom_sites_solution_primary iterative
_audit_creation_date 2019-01-22
_audit_creation_method
;
Olex2 1.2
(compiled 2018.05.29 svn.r3508 for OlexSys, GUI svn.r5506)
;
_cell_angle_alpha 82.1589(14)
_cell_angle_beta 76.4697(13)
_cell_angle_gamma 88.4765(12)
_cell_formula_units_Z 1
_cell_length_a 7.42689(10)
_cell_length_b 8.53905(15)
_cell_length_c 13.3756(2)
_cell_measurement_reflns_used 30473
_cell_measurement_temperature 160(2)
_cell_measurement_theta_max 38.3580
_cell_measurement_theta_min 2.4030
_cell_volume 817.00(2)
_computing_molecular_graphics 'Olex2 (Dolomanov et al., 2009)'
_computing_publication_material 'Olex2 (Dolomanov et al., 2009)'
_computing_structure_refinement 'ShelXL (Sheldrick, 2015)'
_computing_structure_solution 'olex2.solve (Bourhis et al., 2015)'
_diffrn_ambient_temperature 160.15
_diffrn_measured_fraction_theta_full 1.000
_diffrn_measured_fraction_theta_max 0.945
_diffrn_measurement_device_type 'XtaLAB Synergy, Dualflex, Pilatus 200K'
_diffrn_measurement_method '\w scans'
_diffrn_radiation_monochromator mirror
_diffrn_radiation_type MoK\a
_diffrn_radiation_wavelength 0.71073
_diffrn_reflns_av_R_equivalents 0.0262
_diffrn_reflns_av_unetI/netI 0.0218
_diffrn_reflns_Laue_measured_fraction_full 1.000
_diffrn_reflns_Laue_measured_fraction_max 0.945
_diffrn_reflns_limit_h_max 12
_diffrn_reflns_limit_h_min -12
_diffrn_reflns_limit_k_max 14
_diffrn_reflns_limit_k_min -14
_diffrn_reflns_limit_l_max 22
_diffrn_reflns_limit_l_min -22
_diffrn_reflns_number 36479
_diffrn_reflns_point_group_measured_fraction_full 1.000
_diffrn_reflns_point_group_measured_fraction_max 0.945
_diffrn_reflns_theta_full 25.242
_diffrn_reflns_theta_max 38.004
_diffrn_reflns_theta_min 2.408
_exptl_absorpt_coefficient_mu 2.695
_exptl_absorpt_correction_T_max 1.000
_exptl_absorpt_correction_T_min 0.8001
_exptl_absorpt_correction_type gaussian
_exptl_absorpt_process_details
'CrysAlisPro 1.171.40.16c (Rigaku Oxford Diffraction, 2018), Numerical absorption correction based on gaussian integration over a multifaceted crystal model'
_exptl_crystal_colour 'clear light white'
_exptl_crystal_colour_lustre clear
_exptl_crystal_colour_modifier light
_exptl_crystal_colour_primary white
_exptl_crystal_density_diffrn 2.136
_exptl_crystal_description prism
_exptl_crystal_F_000 516
_exptl_crystal_size_max 0.141
_exptl_crystal_size_mid 0.081
_exptl_crystal_size_min 0.062
_refine_diff_density_max 0.594
_refine_diff_density_min -0.435
_refine_diff_density_rms 0.091
_refine_ls_extinction_method none
_refine_ls_goodness_of_fit_ref 1.062
_refine_ls_hydrogen_treatment mixed
_refine_ls_matrix_type full
_refine_ls_number_parameters 267
_refine_ls_number_reflns 8396
_refine_ls_number_restraints 0
_refine_ls_restrained_S_all 1.062
_refine_ls_R_factor_all 0.0179
_refine_ls_R_factor_gt 0.0161
_refine_ls_shift/su_max 0.004
_refine_ls_shift/su_mean 0.000
_refine_ls_structure_factor_coef Fsqd
_refine_ls_weighting_details 'w=1/[\s^2^(Fo^2^)+(0.0170P)^2^+0.1872P] where P=(Fo^2^+2Fc^2^)/3'
_refine_ls_weighting_scheme calc
_refine_ls_wR_factor_gt 0.0381
_refine_ls_wR_factor_ref 0.0386
_reflns_Friedel_coverage 0.000
_reflns_number_gt 7880
_reflns_number_total 8396
_reflns_threshold_expression 'I > 2\s(I)'
_cod_data_source_file tz1c00275_si_002.cif
_cod_data_source_block ba-mof-4-6
_cod_database_code 4518815
_shelx_shelxl_version_number 2018/3
_shelx_space_group_comment
;
The symmetry employed for this shelxl refinement is uniquely defined
by the following loop, which should always be used as a source of
symmetry information in preference to the above space-group names.
They are only intended as comments.
;
_shelx_estimated_absorpt_t_max 0.851
_shelx_estimated_absorpt_t_min 0.703
_olex2_refinement_description
;
1. Fixed Uiso
 At 1.2 times of:
  All C(H,H) groups
 At 1.5 times of:
  All O(H) groups
2.a Secondary CH2 refined with riding coordinates:
 C4(H4A,H4B), C5(H5A,H5B)
2.b Idealised tetrahedral OH refined as rotating group:
 O2(H2), O5(H5)
;
_olex2_submission_original_sample_id Ba-MOF-4-6
_olex2_submission_special_instructions 'No special instructions were received'

loop_
_space_group_symop_operation_xyz
'x, y, z'
'-x, -y, -z'

loop_
_atom_site_label
_atom_site_type_symbol
_atom_site_fract_x
_atom_site_fract_y
_atom_site_fract_z
_atom_site_U_iso_or_equiv
_atom_site_adp_type
_atom_site_occupancy
_atom_site_site_symmetry_order
_atom_site_calc_flag
_atom_site_refinement_flags_posn
_atom_site_refinement_flags_adp
_atom_site_refinement_flags_occupancy
_atom_site_disorder_assembly
_atom_site_disorder_group
Ba1 Ba 0.11724(2) 0.74528(2) 0.93087(2) 0.00814(2) Uani 1 1 d . . . . .
P1 P 0.29446(3) 0.33868(3) 0.84916(2) 0.00782(4) Uani 1 1 d . . . . .
P2 P 0.34951(3) 0.94008(3) 0.64933(2) 0.00801(4) Uani 1 1 d . . . . .
O1 O 0.17176(10) 0.42517(8) 0.92928(5) 0.01126(12) Uani 1 1 d . . . . .
O2 O 0.16541(10) 0.24926(9) 0.79704(6) 0.01303(12) Uani 1 1 d . . . . .
H2 H 0.211124 0.160679 0.785364 0.020 Uiso 1 1 calc GR . . . .
O3 O 0.43896(10) 0.23029(9) 0.88201(6) 0.01226(12) Uani 1 1 d . . . . .
O4 O 0.22723(10) 0.96558(8) 0.75238(6) 0.01237(12) Uani 1 1 d . . . . .
O5 O 0.52327(10) 1.05007(9) 0.62684(6) 0.01255(12) Uani 1 1 d . . . . .
H5 H 0.581582 1.050781 0.564862 0.019 Uiso 1 1 calc GR . . . .
O6 O 0.26158(10) 0.95391(9) 0.55764(6) 0.01201(12) Uani 1 1 d . . . . .
O7 O 0.48687(12) 0.75430(15) 0.92365(8) 0.0276(2) Uani 1 1 d . . . . .
H7A H 0.585(3) 0.738(3) 0.8894(18) 0.050(6) Uiso 1 1 d . . . . .
H7B H 0.508(3) 0.749(3) 0.9772(18) 0.045(6) Uiso 1 1 d . . . . .
O8 O -0.14800(12) 0.68339(11) 0.81933(7) 0.01848(15) Uani 1 1 d . . . . .
H8A H -0.132(2) 0.713(2) 0.7578(15) 0.025(4) Uiso 1 1 d . . . . .
H8B H -0.158(3) 0.591(3) 0.8196(16) 0.040(6) Uiso 1 1 d . . . . .
O9 O -0.18189(11) 0.98331(10) 0.97205(7) 0.01480(13) Uani 1 1 d . . . . .
H9A H -0.208(3) 1.009(2) 0.9155(15) 0.029(5) Uiso 1 1 d . . . . .
H9B H -0.279(3) 0.950(2) 1.0093(16) 0.038(5) Uiso 1 1 d . . . . .
N1 N 0.34222(11) 0.63448(10) 0.74068(6) 0.01025(13) Uani 1 1 d . . . . .
N2 N 0.56615(11) 0.44226(10) 0.68180(7) 0.01149(13) Uani 1 1 d . . . . .
N3 N 0.58930(11) 0.70692(10) 0.59319(6) 0.01150(13) Uani 1 1 d . . . . .
N4 N 0.80903(12) 0.51800(10) 0.54092(7) 0.01390(15) Uani 1 1 d . . . . .
C1 C 0.41468(12) 0.48818(11) 0.74477(7) 0.00887(14) Uani 1 1 d . . . . .
C2 C 0.65194(12) 0.55631(11) 0.60566(7) 0.01002(14) Uani 1 1 d . . . . .
C3 C 0.43793(12) 0.73797(11) 0.66271(7) 0.00862(13) Uani 1 1 d . . . . .
C4 C 0.89131(14) 0.36070(12) 0.55105(9) 0.01652(19) Uani 1 1 d . . . . .
H4A H 0.878565 0.305140 0.492744 0.020 Uiso 1 1 calc R . . . .
H4B H 0.825655 0.297905 0.616628 0.020 Uiso 1 1 calc R . . . .
C5 C 0.90403(14) 0.62416(12) 0.44940(8) 0.01501(17) Uani 1 1 d . . . . .
H5A H 0.845553 0.729695 0.449774 0.018 Uiso 1 1 calc R . . . .
H5B H 0.892179 0.582276 0.385756 0.018 Uiso 1 1 calc R . . . .
O10 O -0.19874(12) 0.36196(10) 0.86739(7) 0.01658(14) Uani 1 1 d . . . . .
H10A H -0.290(3) 0.328(2) 0.8629(16) 0.038(5) Uiso 1 1 d . . . . .
H10B H -0.123(3) 0.319(2) 0.8325(15) 0.032(5) Uiso 1 1 d . . . . .
O11 O -0.23415(13) 1.07952(11) 0.78025(7) 0.02077(16) Uani 1 1 d . . . . .
H11A H -0.201(3) 1.025(2) 0.7345(15) 0.033(5) Uiso 1 1 d . . . . .
H11B H -0.351(3) 1.093(3) 0.7849(17) 0.045(6) Uiso 1 1 d . . . . .
O12 O -0.10120(12) 0.87910(12) 0.63155(7) 0.01947(16) Uani 1 1 d . . . . .
H12A H 0.004(3) 0.902(2) 0.6040(14) 0.029(5) Uiso 1 1 d . . . . .
H12B H -0.161(3) 0.880(3) 0.5903(18) 0.049(6) Uiso 1 1 d . . . . .

loop_
_atom_site_aniso_label
_atom_site_aniso_U_11
_atom_site_aniso_U_22
_atom_site_aniso_U_33
_atom_site_aniso_U_23
_atom_site_aniso_U_13
_atom_site_aniso_U_12
Ba1 0.00797(2) 0.00722(2) 0.00818(2) -0.00091(2) 0.00015(2) -0.00007(2)
P1 0.00691(8) 0.00639(9) 0.00870(9) -0.00036(7) 0.00070(7) 0.00030(7)
P2 0.00826(8) 0.00657(9) 0.00810(9) -0.00051(7) -0.00005(7) 0.00086(7)
O1 0.0113(3) 0.0092(3) 0.0109(3) -0.0024(2) 0.0029(2) 0.0002(2)
O2 0.0108(3) 0.0093(3) 0.0201(3) -0.0052(3) -0.0042(2) 0.0012(2)
O3 0.0106(3) 0.0116(3) 0.0132(3) 0.0010(2) -0.0017(2) 0.0027(2)
O4 0.0147(3) 0.0090(3) 0.0106(3) -0.0014(2) 0.0024(2) 0.0021(2)
O5 0.0123(3) 0.0122(3) 0.0123(3) -0.0013(2) -0.0009(2) -0.0034(2)
O6 0.0101(3) 0.0142(3) 0.0110(3) 0.0003(2) -0.0021(2) 0.0002(2)
O7 0.0124(3) 0.0528(7) 0.0188(4) -0.0079(4) -0.0041(3) -0.0008(4)
O8 0.0194(4) 0.0169(4) 0.0195(4) -0.0023(3) -0.0052(3) -0.0010(3)
O9 0.0145(3) 0.0138(3) 0.0164(3) -0.0006(3) -0.0047(3) -0.0018(3)
N1 0.0104(3) 0.0078(3) 0.0100(3) 0.0005(2) 0.0016(2) 0.0016(2)
N2 0.0100(3) 0.0086(3) 0.0125(3) 0.0001(3) 0.0030(3) 0.0008(2)
N3 0.0107(3) 0.0087(3) 0.0121(3) 0.0001(3) 0.0023(2) 0.0019(3)
N4 0.0114(3) 0.0099(3) 0.0148(4) 0.0019(3) 0.0058(3) 0.0031(3)
C1 0.0079(3) 0.0084(3) 0.0093(3) -0.0013(3) 0.0002(3) 0.0002(3)
C2 0.0086(3) 0.0090(4) 0.0104(3) -0.0008(3) 0.0013(3) 0.0010(3)
C3 0.0085(3) 0.0076(3) 0.0089(3) -0.0008(3) -0.0005(3) 0.0012(3)
C4 0.0135(4) 0.0089(4) 0.0207(5) 0.0007(3) 0.0071(3) 0.0027(3)
C5 0.0145(4) 0.0125(4) 0.0125(4) 0.0034(3) 0.0046(3) 0.0041(3)
O10 0.0138(3) 0.0166(4) 0.0205(4) -0.0045(3) -0.0052(3) 0.0007(3)
O11 0.0214(4) 0.0233(4) 0.0205(4) -0.0083(3) -0.0084(3) 0.0066(3)
O12 0.0115(3) 0.0284(4) 0.0186(4) -0.0049(3) -0.0026(3) -0.0010(3)

loop_
_atom_type_symbol
_atom_type_description
_atom_type_scat_dispersion_real
_atom_type_scat_dispersion_imag
_atom_type_scat_source
C C 0.0033 0.0016 'International Tables Vol C Tables 4.2.6.8 and 6.1.1.4'
H H 0.0000 0.0000 'International Tables Vol C Tables 4.2.6.8 and 6.1.1.4'
Ba Ba -0.3244 2.2819 'International Tables Vol C Tables 4.2.6.8 and 6.1.1.4'
N N 0.0061 0.0033 'International Tables Vol C Tables 4.2.6.8 and 6.1.1.4'
O O 0.0106 0.0060 'International Tables Vol C Tables 4.2.6.8 and 6.1.1.4'
P P 0.1023 0.0942 'International Tables Vol C Tables 4.2.6.8 and 6.1.1.4'

loop_
_geom_angle_atom_site_label_1
_geom_angle_atom_site_label_2
_geom_angle_atom_site_label_3
_geom_angle
_geom_angle_site_symmetry_1
_geom_angle_site_symmetry_3
_geom_angle_publ_flag
P1 Ba1 Ba1 54.872(4) 2_567 2_567 ?
O1 Ba1 Ba1 34.455(14) 2_567 2_567 ?
O1 Ba1 Ba1 34.922(14) . 2_567 ?
O1 Ba1 P1 89.595(14) . 2_567 ?
O1 Ba1 P1 20.972(14) 2_567 2_567 ?
O1 Ba1 O1 69.38(2) . 2_567 ?
O1 Ba1 O4 147.49(2) 2_567 . ?
O1 Ba1 O4 122.48(2) . . ?
O1 Ba1 O8 72.60(2) 2_567 . ?
O1 Ba1 O8 80.84(2) . . ?
O1 Ba1 O9 105.99(2) 2_567 2_577 ?
O1 Ba1 O9 141.65(2) . . ?
O1 Ba1 O9 76.26(2) 2_567 . ?
O1 Ba1 O9 144.81(2) . 2_577 ?
O1 Ba1 N1 61.49(2) . . ?
O1 Ba1 N1 124.82(2) 2_567 . ?
O1 Ba1 O10 76.46(2) . 2_567 ?
O1 Ba1 O10 66.49(2) 2_567 2_567 ?
O4 Ba1 Ba1 147.190(15) . 2_567 ?
O4 Ba1 P1 138.260(15) . 2_567 ?
O4 Ba1 O8 79.46(2) . . ?
O4 Ba1 O9 79.97(2) . . ?
O4 Ba1 O9 80.93(2) . 2_577 ?
O4 Ba1 N1 61.46(2) . . ?
O4 Ba1 O10 142.42(2) . 2_567 ?
O7 Ba1 Ba1 110.19(3) . 2_567 ?
O7 Ba1 P1 132.01(2) . 2_567 ?
O7 Ba1 O1 84.52(3) . . ?
O7 Ba1 O1 131.20(3) . 2_567 ?
O7 Ba1 O4 81.30(3) . . ?
O7 Ba1 O8 144.22(3) . . ?
O7 Ba1 O9 72.78(3) . 2_577 ?
O7 Ba1 O9 132.35(3) . . ?
O7 Ba1 N1 68.09(3) . . ?
O7 Ba1 O10 67.70(3) . 2_567 ?
O8 Ba1 Ba1 73.796(19) . 2_567 ?
O8 Ba1 P1 80.514(19) . 2_567 ?
O8 Ba1 O9 72.95(2) . . ?
O8 Ba1 O9 132.49(2) . 2_577 ?
O8 Ba1 N1 76.23(2) . . ?
O8 Ba1 O10 138.01(3) . 2_567 ?
O9 Ba1 Ba1 109.196(16) . 2_567 ?
O9 Ba1 Ba1 131.495(17) 2_577 2_567 ?
O9 Ba1 P1 86.301(17) 2_577 2_567 ?
O9 Ba1 P1 59.208(17) . 2_567 ?
O9 Ba1 O9 61.22(3) 2_577 . ?
O9 Ba1 N1 128.50(2) 2_577 . ?
O9 Ba1 O10 70.23(2) 2_577 2_567 ?
N1 Ba1 Ba1 93.485(16) . 2_567 ?
N1 Ba1 P1 145.157(17) . 2_567 ?
N1 Ba1 O9 134.13(2) . . ?
O10 Ba1 Ba1 67.322(17) 2_567 2_567 ?
O10 Ba1 P1 64.624(18) 2_567 2_567 ?
O10 Ba1 O9 105.17(2) 2_567 . ?
O10 Ba1 N1 120.43(2) 2_567 . ?
O1 P1 Ba1 41.72(3) . 2_567 ?
O1 P1 O2 107.53(4) . . ?
O1 P1 O3 118.15(4) . . ?
O1 P1 C1 107.19(4) . . ?
O2 P1 Ba1 79.12(3) . 2_567 ?
O2 P1 C1 104.33(4) . . ?
O3 P1 Ba1 103.02(3) . 2_567 ?
O3 P1 O2 111.23(4) . . ?
O3 P1 C1 107.48(4) . . ?
C1 P1 Ba1 145.26(3) . 2_567 ?
O4 P2 O5 108.61(4) . . ?
O4 P2 O6 117.38(4) . . ?
O4 P2 C3 107.46(4) . . ?
O5 P2 C3 105.58(4) . . ?
O6 P2 O5 111.43(4) . . ?
O6 P2 C3 105.63(4) . . ?
Ba1 O1 Ba1 110.62(2) . 2_567 ?
P1 O1 Ba1 129.59(4) . . ?
P1 O1 Ba1 117.31(4) . 2_567 ?
P1 O2 H2 109.5 . . ?
P2 O4 Ba1 128.32(4) . . ?
P2 O5 H5 109.5 . . ?
Ba1 O7 H7A 142.9(17) . . ?
Ba1 O7 H7B 113.1(17) . . ?
H7A O7 H7B 101(2) . . ?
Ba1 O8 H8A 121.2(13) . . ?
Ba1 O8 H8B 110.5(15) . . ?
H8A O8 H8B 99.8(19) . . ?
Ba1 O9 Ba1 118.78(3) 2_577 . ?
Ba1 O9 H9A 112.8(13) 2_577 . ?
Ba1 O9 H9A 104.4(13) . . ?
Ba1 O9 H9B 115.8(15) . . ?
Ba1 O9 H9B 101.1(14) 2_577 . ?
H9A O9 H9B 103.2(19) . . ?
C1 N1 Ba1 120.17(6) . . ?
C3 N1 Ba1 120.58(6) . . ?
C3 N1 C1 113.68(7) . . ?
C1 N2 C2 115.11(8) . . ?
C3 N3 C2 115.19(8) . . ?
C2 N4 C4 122.44(8) . . ?
C2 N4 C5 123.29(8) . . ?
C4 N4 C5 114.08(8) . . ?
N1 C1 P1 116.93(6) . . ?
N2 C1 P1 116.75(7) . . ?
N2 C1 N1 126.31(9) . . ?
N3 C2 N2 123.55(8) . . ?
N4 C2 N2 117.91(8) . . ?
N4 C2 N3 118.53(8) . . ?
N1 C3 P2 117.20(6) . . ?
N3 C3 P2 116.65(7) . . ?
N3 C3 N1 126.14(8) . . ?
N4 C4 H4A 109.7 . . ?
N4 C4 H4B 109.7 . . ?
N4 C4 C5 109.69(9) . 2_766 ?
H4A C4 H4B 108.2 . . ?
C5 C4 H4A 109.7 2_766 . ?
C5 C4 H4B 109.7 2_766 . ?
N4 C5 C4 110.33(9) . 2_766 ?
N4 C5 H5A 109.6 . . ?
N4 C5 H5B 109.6 . . ?
C4 C5 H5A 109.6 2_766 . ?
C4 C5 H5B 109.6 2_766 . ?
H5A C5 H5B 108.1 . . ?
Ba1 O10 H10A 111.8(16) 2_567 . ?
Ba1 O10 H10B 100.0(15) 2_567 . ?
H10A O10 H10B 105(2) . . ?
H11A O11 H11B 104.8(19) . . ?
H12A O12 H12B 111(2) . . ?

loop_
_geom_bond_atom_site_label_1
_geom_bond_atom_site_label_2
_geom_bond_distance
_geom_bond_site_symmetry_2
_geom_bond_publ_flag
Ba1 Ba1 4.55709(13) 2_567 ?
Ba1 P1 3.7217(2) 2_567 ?
Ba1 O1 2.7873(7) 2_567 ?
Ba1 O1 2.7548(7) . ?
Ba1 O4 2.8017(7) . ?
Ba1 O7 2.7270(9) . ?
Ba1 O8 2.8340(9) . ?
Ba1 O9 2.9771(8) . ?
Ba1 O9 2.9087(8) 2_577 ?
Ba1 N1 2.9566(8) . ?
Ba1 O10 2.9236(9) 2_567 ?
P1 O1 1.4991(7) . ?
P1 O2 1.5762(8) . ?
P1 O3 1.5028(8) . ?
P1 C1 1.8351(9) . ?
P2 O4 1.5025(7) . ?
P2 O5 1.5633(7) . ?
P2 O6 1.5085(8) . ?
P2 C3 1.8309(9) . ?
O2 H2 0.8400 . ?
O5 H5 0.8400 . ?
O7 H7A 0.78(2) . ?
O7 H7B 0.76(2) . ?
O8 H8A 0.808(19) . ?
O8 H8B 0.79(2) . ?
O9 H9A 0.83(2) . ?
O9 H9B 0.81(2) . ?
N1 C1 1.3463(12) . ?
N1 C3 1.3450(12) . ?
N2 C1 1.3236(11) . ?
N2 C2 1.3602(12) . ?
N3 C2 1.3580(12) . ?
N3 C3 1.3271(11) . ?
N4 C2 1.3425(12) . ?
N4 C4 1.4634(13) . ?
N4 C5 1.4647(13) . ?
C4 H4A 0.9900 . ?
C4 H4B 0.9900 . ?
C4 C5 1.5275(16) 2_766 ?
C5 H5A 0.9900 . ?
C5 H5B 0.9900 . ?
O10 H10A 0.76(2) . ?
O10 H10B 0.76(2) . ?
O11 H11A 0.81(2) . ?
O11 H11B 0.86(2) . ?
O12 H12A 0.801(19) . ?
O12 H12B 0.79(2) . ?
